data_7228201
loop_
_publ_author_name
'Amarasekara, Ananda S.'
'Ha, Uyen'
'Fonari, Marina S.'
'Bejagam, Shabari Nath'
'Margeti\'c, Davor'

_publ_section_title
;
 Sulfuric acid and Amberlyst-H+ catalyzed condensation reactions of
 renewable keto acids with paraformaldehyde: synthesis of a new dispiro
 bis-lactone ring system
 2,9,13-trioxadispiro[4.1.4.3]tetradecane-3,6,10-trione
;
_journal_issue 39
_journal_name_full 'RSC Adv.'
_journal_page_first 23917
_journal_paper_doi 10.1039/C7RA02303K
_journal_volume 7
_journal_year 2017
_chemical_formula_sum 'C11 H14 O6'
_chemical_formula_weight 242.22
_space_group_crystal_system monoclinic
_space_group_IT_number 14
_space_group_name_Hall '-P 2yn'
_space_group_name_H-M_alt 'P 1 21/n 1'
_symmetry_space_group_name_Hall '-P 2yn'
_symmetry_space_group_name_H-M 'P 1 21/n 1'
_atom_sites_solution_hydrogens difmap
_audit_creation_method SHELXL-2014/7
_audit_update_record
;
2016-12-10 deposited with the CCDC.
2017-04-19 downloaded from the CCDC.
;
_cell_angle_alpha 90
_cell_angle_beta 97.085(4)
_cell_angle_gamma 90
_cell_formula_units_Z 4
_cell_length_a 10.326(3)
_cell_length_b 5.8596(15)
_cell_length_c 17.227(4)
_cell_measurement_reflns_used 2672
_cell_measurement_temperature 215(2)
_cell_measurement_theta_max 26.24
_cell_measurement_theta_min 2.38
_cell_volume 1034.4(5)
_computing_cell_refinement 'Bruker SAINT'
_computing_data_collection 'Bruker APEX2'
_computing_data_reduction 'Bruker SAINT'
_computing_molecular_graphics 'Bruker SHELXTL'
_computing_publication_material 'Bruker SHELXTL'
_computing_structure_refinement 'SHELXL-2014/7 (Sheldrick, 2014)'
_computing_structure_solution 'SHELXS-97 (Sheldrick, 2008)'
_diffrn_ambient_temperature 215(2)
_diffrn_measured_fraction_theta_full 0.999
_diffrn_measured_fraction_theta_max 0.995
_diffrn_measurement_device_type 'Bruker APEX-II CCD'
_diffrn_measurement_method '\f and \w scans'
_diffrn_radiation_type MoK\a
_diffrn_radiation_wavelength 0.71073
_diffrn_reflns_av_R_equivalents 0.0586
_diffrn_reflns_av_unetI/netI 0.0476
_diffrn_reflns_Laue_measured_fraction_full 0.999
_diffrn_reflns_Laue_measured_fraction_max 0.995
_diffrn_reflns_limit_h_max 14
_diffrn_reflns_limit_h_min -14
_diffrn_reflns_limit_k_max 8
_diffrn_reflns_limit_k_min -8
_diffrn_reflns_limit_l_max 24
_diffrn_reflns_limit_l_min -24
_diffrn_reflns_number 15211
_diffrn_reflns_point_group_measured_fraction_full 0.999
_diffrn_reflns_point_group_measured_fraction_max 0.995
_diffrn_reflns_theta_full 25.242
_diffrn_reflns_theta_max 30.206
_diffrn_reflns_theta_min 2.188
_exptl_absorpt_coefficient_mu 0.128
_exptl_absorpt_correction_T_max 0.7460
_exptl_absorpt_correction_T_min 0.6547
_exptl_absorpt_correction_type multi-scan
_exptl_crystal_colour colorless
_exptl_crystal_density_diffrn 1.555
_exptl_crystal_description prizm
_exptl_crystal_F_000 512
_exptl_crystal_size_max 0.25
_exptl_crystal_size_mid 0.15
_exptl_crystal_size_min 0.1
_refine_diff_density_max 0.424
_refine_diff_density_min -0.382
_refine_diff_density_rms 0.050
_refine_ls_extinction_method none
_refine_ls_goodness_of_fit_ref 1.045
_refine_ls_hydrogen_treatment refall
_refine_ls_matrix_type full
_refine_ls_number_parameters 223
_refine_ls_number_reflns 3061
_refine_ls_number_restraints 11
_refine_ls_restrained_S_all 1.057
_refine_ls_R_factor_all 0.0825
_refine_ls_R_factor_gt 0.0510
_refine_ls_shift/su_max 0.021
_refine_ls_shift/su_mean 0.001
_refine_ls_structure_factor_coef Fsqd
_refine_ls_weighting_details 'w=1/[\s^2^(Fo^2^)+(0.0419P)^2^+0.4495P] where P=(Fo^2^+2Fc^2^)/3'
_refine_ls_weighting_scheme calc
_refine_ls_wR_factor_gt 0.1095
_refine_ls_wR_factor_ref 0.1229
_reflns_Friedel_coverage 0.000
_reflns_number_gt 2129
_reflns_number_total 3061
_reflns_threshold_expression 'I > 2\s(I)'
_cod_data_source_file c7ra02303k2.cif
_cod_data_source_block ASA_90-2
_cod_depositor_comments
;
The following automatic conversions were performed:

'_exptl_absorpt_correction_type' value 'multi scan' changed to
'multi-scan' according to
/home/data/users/saulius/crontab/automatic-downloads/rss-feeds/RSC/lib/dictionaries/cif_core.dic
dictionary named 'cif_core.dic' version 2.4.2 from 2011-04-26.

Automatic conversion script
Id: cif_fix_values 4973 2017-02-22 13:04:09Z antanas 
;
_cod_database_code 7228201
_shelx_shelxl_version_number 2014/7
_shelx_space_group_comment
; 
The symmetry employed for this shelxl refinement is uniquely defined 
by the following loop, which should always be used as a source of 
symmetry information in preference to the above space-group names. 
They are only intended as comments. 
;

loop_
_space_group_symop_operation_xyz
'x, y, z'
'-x+1/2, y+1/2, -z+1/2'
'-x, -y, -z'
'x-1/2, -y-1/2, z-1/2'

loop_
_atom_site_label
_atom_site_type_symbol
_atom_site_fract_x
_atom_site_fract_y
_atom_site_fract_z
_atom_site_U_iso_or_equiv
_atom_site_adp_type
_atom_site_occupancy
_atom_site_site_symmetry_order
_atom_site_calc_flag
_atom_site_refinement_flags_posn
_atom_site_refinement_flags_occupancy
_atom_site_disorder_assembly
_atom_site_disorder_group
O1 O 0.05076(15) 0.7674(3) 0.41756(8) 0.0405(5) Uani 0.880(4) 1 d D P A 1
C2 C 0.1018(2) 0.7553(5) 0.48408(13) 0.0312(7) Uani 0.880(4) 1 d D P A 1
O3 O 0.02679(16) 0.7320(4) 0.54301(12) 0.0334(7) Uani 0.880(4) 1 d D P A 1
O1' O -0.0776(8) 0.787(3) 0.5140(7) 0.064(5) Uiso 0.120(4) 1 d D P A 2
C2' C 0.0338(7) 0.740(6) 0.5357(4) 0.09(2) Uiso 0.120(4) 1 d D P A 2
O3' O 0.1141(6) 0.756(6) 0.4788(4) 0.103(12) Uiso 0.120(4) 1 d D P A 2
C4 C 0.10903(17) 0.7304(4) 0.61702(10) 0.0327(4) Uani 1 1 d D . . .
C5 C 0.24792(16) 0.6729(3) 0.59991(9) 0.0252(3) Uani 1 1 d D . . .
C6 C 0.24538(18) 0.7591(3) 0.51544(9) 0.0297(4) Uani 1 1 d D . . .
C7 C 0.27080(18) 0.4134(3) 0.60406(11) 0.0298(4) Uani 1 1 d . . . .
O8 O 0.40140(12) 0.3566(2) 0.59423(7) 0.0299(3) Uani 1 1 d . . . .
C9 C 0.48899(19) 0.4442(3) 0.65725(10) 0.0295(4) Uani 1 1 d . . . .
C10 C 0.49145(16) 0.7065(3) 0.65632(9) 0.0242(3) Uani 1 1 d . . . .
C11 C 0.35214(16) 0.7888(3) 0.65747(9) 0.0235(3) Uani 1 1 d . . . .
O12 O 0.32426(13) 0.9312(2) 0.70370(7) 0.0341(3) Uani 1 1 d . . . .
C13 C 0.54685(17) 0.7923(3) 0.58252(10) 0.0263(4) Uani 1 1 d . . . .
O14 O 0.68140(12) 0.7324(2) 0.58586(7) 0.0345(3) Uani 1 1 d . . . .
C15 C 0.7534(2) 0.8241(4) 0.65360(11) 0.0374(4) Uani 1 1 d . . . .
O16 O 0.71176(12) 0.7344(2) 0.72205(7) 0.0358(3) Uani 1 1 d . . . .
C17 C 0.58016(18) 0.7990(3) 0.72722(10) 0.0305(4) Uani 1 1 d . . . .
H4B H 0.1025(19) 0.881(4) 0.6399(11) 0.032(5) Uiso 1 1 d . . . .
H4A H 0.074(2) 0.608(4) 0.6501(13) 0.046(6) Uiso 1 1 d . . . .
H6B H 0.2950(19) 0.664(3) 0.4845(11) 0.033(5) Uiso 1 1 d . . . .
H6A H 0.279(2) 0.917(4) 0.5131(12) 0.041(6) Uiso 1 1 d . . . .
H7B H 0.215(2) 0.336(4) 0.5638(13) 0.041(6) Uiso 1 1 d . . . .
H7A H 0.2485(18) 0.364(3) 0.6555(12) 0.032(5) Uiso 1 1 d . . . .
H9B H 0.4633(18) 0.391(3) 0.7083(12) 0.033(5) Uiso 1 1 d . . . .
H9A H 0.577(2) 0.390(3) 0.6504(11) 0.033(5) Uiso 1 1 d . . . .
H13B H 0.5048(18) 0.716(3) 0.5345(10) 0.024(5) Uiso 1 1 d . . . .
H13A H 0.5327(17) 0.959(3) 0.5777(10) 0.025(5) Uiso 1 1 d . . . .
H15B H 0.842(2) 0.781(4) 0.6531(13) 0.046(6) Uiso 1 1 d . . . .
H15A H 0.738(2) 0.991(4) 0.6527(13) 0.049(7) Uiso 1 1 d . . . .
H17B H 0.573(2) 0.967(4) 0.7285(12) 0.041(6) Uiso 1 1 d . . . .
H17A H 0.5562(19) 0.734(3) 0.7756(12) 0.032(5) Uiso 1 1 d . . . .

loop_
_atom_site_aniso_label
_atom_site_aniso_U_11
_atom_site_aniso_U_22
_atom_site_aniso_U_33
_atom_site_aniso_U_23
_atom_site_aniso_U_13
_atom_site_aniso_U_12
O1 0.0403(9) 0.0504(10) 0.0287(8) 0.0039(7) -0.0039(6) -0.0035(7)
C2 0.0435(14) 0.0240(11) 0.0244(10) -0.0007(8) -0.0029(8) 0.0055(9)
O3 0.0285(10) 0.0417(12) 0.0296(9) -0.0024(6) 0.0023(6) 0.0044(6)
C4 0.0309(9) 0.0395(11) 0.0282(9) -0.0010(8) 0.0052(7) 0.0047(8)
C5 0.0302(9) 0.0254(8) 0.0210(7) -0.0001(6) 0.0070(6) 0.0032(7)
C6 0.0376(10) 0.0316(10) 0.0202(7) 0.0016(7) 0.0050(7) 0.0036(8)
C7 0.0340(10) 0.0248(8) 0.0314(9) 0.0002(7) 0.0074(8) 0.0012(7)
O8 0.0357(7) 0.0246(6) 0.0303(6) -0.0032(5) 0.0077(5) 0.0045(5)
C9 0.0361(10) 0.0251(9) 0.0277(9) 0.0034(7) 0.0049(7) 0.0058(7)
C10 0.0296(8) 0.0237(8) 0.0196(7) 0.0021(6) 0.0046(6) 0.0047(6)
C11 0.0332(9) 0.0213(8) 0.0171(7) 0.0028(6) 0.0072(6) 0.0034(6)
O12 0.0413(7) 0.0310(7) 0.0310(7) -0.0090(5) 0.0089(6) 0.0062(6)
C13 0.0280(8) 0.0302(9) 0.0214(8) 0.0015(6) 0.0058(6) 0.0032(7)
O14 0.0292(6) 0.0443(8) 0.0311(6) -0.0037(6) 0.0086(5) 0.0033(6)
C15 0.0296(10) 0.0494(13) 0.0334(10) -0.0013(9) 0.0045(8) 0.0000(9)
O16 0.0329(7) 0.0427(8) 0.0308(7) 0.0034(6) 0.0004(5) 0.0053(6)
C17 0.0360(10) 0.0338(10) 0.0217(8) 0.0003(7) 0.0033(7) 0.0054(8)

loop_
_atom_type_symbol
_atom_type_description
_atom_type_scat_dispersion_real
_atom_type_scat_dispersion_imag
_atom_type_scat_source
C C 0.0033 0.0016 'International Tables Vol C Tables 4.2.6.8 and 6.1.1.4'
H H 0.0000 0.0000 'International Tables Vol C Tables 4.2.6.8 and 6.1.1.4'
O O 0.0106 0.0060 'International Tables Vol C Tables 4.2.6.8 and 6.1.1.4'

loop_
_geom_angle_atom_site_label_1
_geom_angle_atom_site_label_2
_geom_angle_atom_site_label_3
_geom_angle
O1 C2 O3 119.6(2)
O1 C2 C6 129.3(2)
O3 C2 C6 111.01(16)
C2 O3 C4 109.48(17)
O1' C2' O3' 113.9(8)
O1' C2' C4 131.3(10)
O3' C2' C4 112.3(6)
C2' O3' C6 108.2(5)
O3 C4 C5 107.07(15)
C2' C4 C5 102.4(4)
C11 C5 C4 112.13(13)
C11 C5 C6 113.33(14)
C4 C5 C6 101.66(14)
C11 C5 C7 108.48(14)
C4 C5 C7 110.45(15)
C6 C5 C7 110.70(14)
O3' C6 C5 108.7(5)
C2 C6 C5 103.57(16)
O8 C7 C5 111.64(14)
C7 O8 C9 110.42(13)
O8 C9 C10 111.28(14)
C11 C10 C17 110.55(13)
C11 C10 C9 107.47(14)
C17 C10 C9 110.75(14)
C11 C10 C13 110.83(13)
C17 C10 C13 107.21(14)
C9 C10 C13 110.05(14)
O12 C11 C10 121.93(15)
O12 C11 C5 121.77(15)
C10 C11 C5 116.23(13)
O14 C13 C10 110.19(13)
C15 O14 C13 110.55(14)
O16 C15 O14 111.50(16)
C15 O16 C17 110.24(14)
O16 C17 C10 109.71(14)

loop_
_geom_bond_atom_site_label_1
_geom_bond_atom_site_label_2
_geom_bond_distance
O1 C2 1.203(2)
C2 O3 1.358(3)
C2 C6 1.514(3)
O3 C4 1.442(2)
O1' C2' 1.196(6)
C2' O3' 1.363(5)
C2' C4 1.517(6)
O3' C6 1.424(5)
C4 C5 1.537(2)
C5 C11 1.530(2)
C5 C6 1.538(2)
C5 C7 1.539(2)
C7 O8 1.419(2)
O8 C9 1.420(2)
C9 C10 1.537(2)
C10 C11 1.520(2)
C10 C17 1.533(2)
C10 C13 1.541(2)
C11 O12 1.2123(19)
C13 O14 1.427(2)
O14 C15 1.411(2)
C15 O16 1.406(2)
O16 C17 1.424(2)

loop_
_geom_torsion_atom_site_label_1
_geom_torsion_atom_site_label_2
_geom_torsion_atom_site_label_3
_geom_torsion_atom_site_label_4
_geom_torsion
O1 C2 O3 C4 -177.7(2)
C6 C2 O3 C4 3.0(3)
O1' C2' O3' C6 164(3)
C4 C2' O3' C6 0(4)
C2 O3 C4 C5 -19.2(3)
O1' C2' C4 C5 -177(3)
O3' C2' C4 C5 -16(3)
O3 C4 C5 C11 147.91(17)
C2' C4 C5 C11 144.9(14)
O3 C4 C5 C6 26.5(2)
C2' C4 C5 C6 23.5(14)
O3 C4 C5 C7 -91.0(2)
C2' C4 C5 C7 -94.0(14)
C2' O3' C6 C5 17(3)
O1 C2 C6 C5 -165.1(3)
O3 C2 C6 C5 14.1(3)
C11 C5 C6 O3' -146.0(14)
C4 C5 C6 O3' -25.5(14)
C7 C5 C6 O3' 91.9(14)
C11 C5 C6 C2 -144.27(17)
C4 C5 C6 C2 -23.7(2)
C7 C5 C6 C2 93.60(19)
C11 C5 C7 O8 -52.37(18)
C4 C5 C7 O8 -175.64(13)
C6 C5 C7 O8 72.56(19)
C5 C7 O8 C9 64.84(18)
C7 O8 C9 C10 -66.90(18)
O8 C9 C10 C11 55.86(17)
O8 C9 C10 C17 176.71(14)
O8 C9 C10 C13 -64.92(19)
C17 C10 C11 O12 8.7(2)
C9 C10 C11 O12 129.68(17)
C13 C10 C11 O12 -110.03(17)
C17 C10 C11 C5 -168.19(14)
C9 C10 C11 C5 -47.21(17)
C13 C10 C11 C5 73.08(18)
C4 C5 C11 O12 -8.8(2)
C6 C5 C11 O12 105.54(18)
C7 C5 C11 O12 -131.09(16)
C4 C5 C11 C10 168.05(14)
C6 C5 C11 C10 -77.56(18)
C7 C5 C11 C10 45.80(17)
C11 C10 C13 O14 174.46(14)
C17 C10 C13 O14 53.73(18)
C9 C10 C13 O14 -66.80(18)
C10 C13 O14 C15 -57.84(19)
C13 O14 C15 O16 62.7(2)
O14 C15 O16 C17 -63.9(2)
C15 O16 C17 C10 60.3(2)
C11 C10 C17 O16 -175.69(13)
C9 C10 C17 O16 65.31(19)
C13 C10 C17 O16 -54.78(18)
